data_2225780
loop_
_publ_author_name
'Mohammadnezhad, Gholamhossein'
'Ghanbarpour, Ali Reza'
'Amini, Mostafa M.'
'Ng, Seik Weng'

_publ_section_title
;
 Bis(2-methylquinolin-8-olato-\k^2^<i>N</i>,<i>O</i>)lead(II)
;
_journal_coeditor_code BT5241
_journal_issue 5
_journal_name_full 'Acta Crystallographica Section E'
_journal_page_first m529
_journal_paper_doi 10.1107/S1600536810012742
_journal_volume 66
_journal_year 2010
_chemical_formula_iupac '[Pb (C10 H8 N O)2]'
_chemical_formula_moiety 'C20 H16 N2 O2 Pb'
_chemical_formula_sum 'C20 H16 N2 O2 Pb'
_chemical_formula_weight 523.54
_chemical_name_systematic
;
Bis(2-methylquinolin-8-olato-\k^2^<i>N</i>,<i>O</i>)lead(II)
;
_space_group_IT_number 15
_symmetry_cell_setting monoclinic
_symmetry_space_group_name_Hall '-C 2yc'
_symmetry_space_group_name_H-M 'C 1 2/c 1'
_atom_sites_solution_hydrogens geom
_atom_sites_solution_primary direct
_atom_sites_solution_secondary difmap
_audit_creation_method SHELXL-97
_cell_angle_alpha 90.00
_cell_angle_beta 101.1670(10)
_cell_angle_gamma 90.00
_cell_formula_units_Z 4
_cell_length_a 22.439(2)
_cell_length_b 4.7636(5)
_cell_length_c 15.7139(15)
_cell_measurement_reflns_used 2952
_cell_measurement_temperature 223(2)
_cell_measurement_theta_max 25.2
_cell_measurement_theta_min 2.6
_cell_volume 1647.9(3)
_computing_cell_refinement 'SAINT (Bruker, 2009)'
_computing_data_collection 'APEX2 (Bruker, 2009)'
_computing_data_reduction 'SAINT (Bruker, 2009)'
_computing_molecular_graphics 'X-SEED (Barbour, 2001)'
_computing_publication_material 'publCIF (Westrip, 2010)'
_computing_structure_refinement 'SHELXL97 (Sheldrick, 2008)'
_computing_structure_solution 'SHELXS97 (Sheldrick, 2008)'
_diffrn_ambient_temperature 223(2)
_diffrn_measured_fraction_theta_full 0.999
_diffrn_measured_fraction_theta_max 0.999
_diffrn_measurement_device_type 'Bruker SMART APEX diffractometer'
_diffrn_measurement_method '\w scans'
_diffrn_radiation_monochromator graphite
_diffrn_radiation_source 'fine-focus sealed tube'
_diffrn_radiation_type MoK\a
_diffrn_radiation_wavelength 0.71073
_diffrn_reflns_av_R_equivalents 0.0533
_diffrn_reflns_av_sigmaI/netI 0.0468
_diffrn_reflns_limit_h_max 28
_diffrn_reflns_limit_h_min -28
_diffrn_reflns_limit_k_max 6
_diffrn_reflns_limit_k_min -6
_diffrn_reflns_limit_l_max 18
_diffrn_reflns_limit_l_min -20
_diffrn_reflns_number 7405
_diffrn_reflns_theta_full 27.49
_diffrn_reflns_theta_max 27.49
_diffrn_reflns_theta_min 1.85
_diffrn_standards_decay_% 0
_diffrn_standards_interval_count 0
_diffrn_standards_interval_time 0
_diffrn_standards_number 0
_exptl_absorpt_coefficient_mu 10.254
_exptl_absorpt_correction_T_max 0.6845
_exptl_absorpt_correction_T_min 0.1489
_exptl_absorpt_correction_type multi-scan
_exptl_absorpt_process_details '(SADABS; Sheldrick, 1996)'
_exptl_crystal_colour Yellow
_exptl_crystal_density_diffrn 2.110
_exptl_crystal_density_method 'not measured'
_exptl_crystal_description Prism
_exptl_crystal_F_000 992
_exptl_crystal_size_max 0.30
_exptl_crystal_size_mid 0.06
_exptl_crystal_size_min 0.04
_refine_diff_density_max 1.693
_refine_diff_density_min -1.499
_refine_ls_extinction_method none
_refine_ls_goodness_of_fit_ref 1.017
_refine_ls_hydrogen_treatment constr
_refine_ls_matrix_type full
_refine_ls_number_parameters 115
_refine_ls_number_reflns 1890
_refine_ls_number_restraints 0
_refine_ls_restrained_S_all 1.017
_refine_ls_R_factor_all 0.0304
_refine_ls_R_factor_gt 0.0273
_refine_ls_shift/su_max 0.001
_refine_ls_shift/su_mean 0.001
_refine_ls_structure_factor_coef Fsqd
_refine_ls_weighting_details 'calc w=1/[\s^2^(Fo^2^)+(0.0300P)^2^] where P=(Fo^2^+2Fc^2^)/3'
_refine_ls_weighting_scheme calc
_refine_ls_wR_factor_gt 0.0608
_refine_ls_wR_factor_ref 0.0625
_reflns_number_gt 1765
_reflns_number_total 1890
_reflns_threshold_expression I>2\s(I)
_cod_data_source_file bt5241.cif
_cod_data_source_block I
_cod_depositor_comments
;
The following automatic conversions were performed:
'_symmetry_cell_setting' value 'Monoclinic' changed to 'monoclinic'
according to '/home/saulius/struct/CIF-dictionaries/cif_core.dic'
dictionary named 'cif_core.dic' version 2.4.1 from
2010-06-29.

'_exptl_absorpt_correction_type' value 'Multi-scan' changed
to 'multi-scan' according to
'/home/saulius/struct/CIF-dictionaries/cif_core.dic' dictionary named
'cif_core.dic' version 2.4.1 from 2010-06-29.

Automatic conversion script
Id: cif_fix_enum 1527 2010-12-29 10:47:43Z saulius 
;
_cod_original_sg_symbol_H-M 'C 2/c'
_cod_database_code 2225780
_cod_database_fobs_code 2225780

loop_
_symmetry_equiv_pos_as_xyz
'x, y, z'
'-x, y, -z+1/2'
'x+1/2, y+1/2, z'
'-x+1/2, y+1/2, -z+1/2'
'-x, -y, -z'
'x, -y, z-1/2'
'-x+1/2, -y+1/2, -z'
'x+1/2, -y+1/2, z-1/2'

loop_
_atom_site_type_symbol
_atom_site_label
_atom_site_fract_x
_atom_site_fract_y
_atom_site_fract_z
_atom_site_U_iso_or_equiv
_atom_site_adp_type
_atom_site_calc_flag
_atom_site_refinement_flags
_atom_site_occupancy
_atom_site_disorder_assembly
_atom_site_disorder_group
Pb Pb1 0.5000 0.67661(5) 0.7500 0.02578(9) Uani d S 1 . .
O O1 0.55706(16) 0.3516(7) 0.6978(2) 0.0336(8) Uani d . 1 . .
N N1 0.57862(15) 0.4778(8) 0.8701(2) 0.0226(7) Uani d . 1 . .
C C1 0.6024(2) 0.2268(10) 0.7500(3) 0.0278(10) Uani d . 1 . .
C C2 0.6392(2) 0.0290(11) 0.7206(3) 0.0344(11) Uani d . 1 . .
H H2 0.6321 -0.0169 0.6613 0.041 Uiso calc R 1 . .
C C3 0.6864(2) -0.1029(11) 0.7771(4) 0.0393(13) Uani d . 1 . .
H H3 0.7104 -0.2351 0.7547 0.047 Uiso calc R 1 . .
C C4 0.6991(2) -0.0466(10) 0.8640(4) 0.0355(11) Uani d . 1 . .
H H4 0.7312 -0.1388 0.9008 0.043 Uiso calc R 1 . .
C C5 0.6632(2) 0.1522(9) 0.8974(3) 0.0286(10) Uani d . 1 . .
C C6 0.6149(2) 0.2861(9) 0.8407(3) 0.0237(9) Uani d . 1 . .
C C7 0.6717(2) 0.2286(11) 0.9859(3) 0.0333(11) Uani d . 1 . .
H H7 0.7027 0.1435 1.0266 0.040 Uiso calc R 1 . .
C C8 0.6349(2) 0.4264(11) 1.0127(3) 0.0326(11) Uani d . 1 . .
H H8 0.6414 0.4803 1.0713 0.039 Uiso calc R 1 . .
C C9 0.5878(2) 0.5476(10) 0.9526(3) 0.0263(9) Uani d . 1 . .
C C10 0.5462(2) 0.7635(10) 0.9794(3) 0.0317(11) Uani d . 1 . .
H H10A 0.5048 0.7267 0.9501 0.048 Uiso calc R 1 . .
H H10B 0.5583 0.9490 0.9637 0.048 Uiso calc R 1 . .
H H10C 0.5487 0.7542 1.0417 0.048 Uiso calc R 1 . .

loop_
_atom_site_aniso_label
_atom_site_aniso_U_11
_atom_site_aniso_U_22
_atom_site_aniso_U_33
_atom_site_aniso_U_12
_atom_site_aniso_U_13
_atom_site_aniso_U_23
Pb1 0.02798(15) 0.02687(14) 0.02138(14) 0.000 0.00204(10) 0.000
O1 0.0356(19) 0.0411(19) 0.0233(18) 0.0073(15) 0.0033(15) -0.0031(14)
N1 0.0225(18) 0.0247(18) 0.0207(18) -0.0014(15) 0.0039(14) -0.0012(15)
C1 0.030(3) 0.030(2) 0.025(2) -0.0004(19) 0.008(2) -0.0019(19)
C2 0.034(3) 0.037(3) 0.034(3) -0.002(2) 0.012(2) -0.006(2)
C3 0.032(3) 0.034(3) 0.056(4) 0.004(2) 0.019(3) -0.006(2)
C4 0.025(2) 0.031(2) 0.050(3) 0.004(2) 0.007(2) 0.004(2)
C5 0.021(2) 0.028(2) 0.035(3) -0.0044(18) 0.003(2) 0.0039(19)
C6 0.020(2) 0.027(2) 0.025(2) -0.0052(17) 0.0053(18) -0.0028(18)
C7 0.028(3) 0.039(3) 0.030(3) -0.004(2) -0.003(2) 0.010(2)
C8 0.036(3) 0.040(3) 0.021(2) -0.005(2) 0.004(2) 0.000(2)
C9 0.027(2) 0.028(2) 0.024(2) -0.0103(19) 0.0062(18) -0.0040(19)
C10 0.036(3) 0.036(2) 0.026(3) -0.007(2) 0.012(2) -0.008(2)

loop_
_atom_type_symbol
_atom_type_description
_atom_type_scat_dispersion_real
_atom_type_scat_dispersion_imag
_atom_type_scat_source
C C 0.0033 0.0016 'International Tables Vol C Tables 4.2.6.8 and 6.1.1.4'
H H 0.0000 0.0000 'International Tables Vol C Tables 4.2.6.8 and 6.1.1.4'
N N 0.0061 0.0033 'International Tables Vol C Tables 4.2.6.8 and 6.1.1.4'
O O 0.0106 0.0060 'International Tables Vol C Tables 4.2.6.8 and 6.1.1.4'
Pb Pb -3.3944 10.1111 'International Tables Vol C Tables 4.2.6.8 and 6.1.1.4'

loop_
_geom_angle_atom_site_label_1
_geom_angle_atom_site_label_2
_geom_angle_atom_site_label_3
_geom_angle_site_symmetry_1
_geom_angle_site_symmetry_3
_geom_angle
_geom_angle_publ_flag
O1 Pb1 O1 . 2_656 93.6(2) yes
O1 Pb1 N1 2_656 2_656 69.46(12) ?
O1 Pb1 N1 . 2_656 80.42(12) ?
O1 Pb1 N1 2_656 . 80.42(12) ?
O1 Pb1 N1 . . 69.46(12) ?
N1 Pb1 N1 . 2_656 135.60(10) yes
C1 O1 Pb1 . . 120.4(3) ?
C9 N1 C6 . . 121.0(4) ?
C9 N1 Pb1 . . 126.8(3) ?
C6 N1 Pb1 . . 112.1(3) ?
O1 C1 C2 . . 122.4(5) ?
O1 C1 C6 . . 120.8(4) ?
C2 C1 C6 . . 116.8(5) ?
C1 C2 C3 . . 121.5(5) ?
C1 C2 H2 . . 119.3 ?
C3 C2 H2 . . 119.3 ?
C4 C3 C2 . . 122.3(5) ?
C4 C3 H3 . . 118.9 ?
C2 C3 H3 . . 118.9 ?
C3 C4 C5 . . 118.8(5) ?
C3 C4 H4 . . 120.6 ?
C5 C4 H4 . . 120.6 ?
C4 C5 C7 . . 124.2(5) ?
C4 C5 C6 . . 119.4(5) ?
C7 C5 C6 . . 116.4(4) ?
N1 C6 C5 . . 121.5(4) ?
N1 C6 C1 . . 117.2(4) ?
C5 C6 C1 . . 121.3(4) ?
C8 C7 C5 . . 120.3(5) ?
C8 C7 H7 . . 119.9 ?
C5 C7 H7 . . 119.9 ?
C7 C8 C9 . . 119.9(4) ?
C7 C8 H8 . . 120.1 ?
C9 C8 H8 . . 120.1 ?
N1 C9 C8 . . 120.9(4) ?
N1 C9 C10 . . 117.5(4) ?
C8 C9 C10 . . 121.6(4) ?
C9 C10 H10A . . 109.5 ?
C9 C10 H10B . . 109.5 ?
H10A C10 H10B . . 109.5 ?
C9 C10 H10C . . 109.5 ?
H10A C10 H10C . . 109.5 ?
H10B C10 H10C . . 109.5 ?

loop_
_geom_bond_atom_site_label_1
_geom_bond_atom_site_label_2
_geom_bond_site_symmetry_2
_geom_bond_distance
_geom_bond_publ_flag
Pb1 O1 2_656 2.262(3) ?
Pb1 O1 . 2.262(3) yes
Pb1 N1 2_656 2.507(3) ?
Pb1 N1 . 2.507(3) yes
O1 C1 . 1.318(6) ?
N1 C9 . 1.316(5) ?
N1 C6 . 1.363(6) ?
C1 C2 . 1.390(7) ?
C1 C6 . 1.426(7) ?
C2 C3 . 1.393(8) ?
C2 H2 . 0.9400 ?
C3 C4 . 1.366(8) ?
C3 H3 . 0.9400 ?
C4 C5 . 1.409(7) ?
C4 H4 . 0.9400 ?
C5 C7 . 1.414(8) ?
C5 C6 . 1.416(7) ?
C7 C8 . 1.371(8) ?
C7 H7 . 0.9400 ?
C8 C9 . 1.399(7) ?
C8 H8 . 0.9400 ?
C9 C10 . 1.501(7) ?
C10 H10A . 0.9700 ?
C10 H10B . 0.9700 ?
C10 H10C . 0.9700 ?

loop_
_geom_torsion_atom_site_label_1
_geom_torsion_atom_site_label_2
_geom_torsion_atom_site_label_3
_geom_torsion_atom_site_label_4
_geom_torsion_site_symmetry_1
_geom_torsion_site_symmetry_2
_geom_torsion_site_symmetry_3
_geom_torsion_site_symmetry_4
_geom_torsion
_geom_torsion_publ_flag
O1 Pb1 O1 C1 2_656 . . . -80.4(3) ?
N1 Pb1 O1 C1 2_656 . . . -148.9(4) ?
N1 Pb1 O1 C1 . . . . -2.0(3) ?
O1 Pb1 N1 C9 2_656 . . . -83.2(4) ?
O1 Pb1 N1 C9 . . . . 179.2(4) ?
N1 Pb1 N1 C9 2_656 . . . -130.3(4) ?
O1 Pb1 N1 C6 2_656 . . . 99.1(3) ?
O1 Pb1 N1 C6 . . . . 1.6(3) ?
N1 Pb1 N1 C6 2_656 . . . 52.0(3) ?
Pb1 O1 C1 C2 . . . . -179.0(4) ?
Pb1 O1 C1 C6 . . . . 2.4(6) ?
O1 C1 C2 C3 . . . . -179.2(5) ?
C6 C1 C2 C3 . . . . -0.6(7) ?
C1 C2 C3 C4 . . . . 0.2(8) ?
C2 C3 C4 C5 . . . . -0.2(8) ?
C3 C4 C5 C7 . . . . 180.0(5) ?
C3 C4 C5 C6 . . . . 0.5(7) ?
C9 N1 C6 C5 . . . . 0.8(6) ?
Pb1 N1 C6 C5 . . . . 178.6(3) ?
C9 N1 C6 C1 . . . . -178.9(4) ?
Pb1 N1 C6 C1 . . . . -1.1(5) ?
C4 C5 C6 N1 . . . . 179.4(4) ?
C7 C5 C6 N1 . . . . -0.1(6) ?
C4 C5 C6 C1 . . . . -0.9(7) ?
C7 C5 C6 C1 . . . . 179.6(4) ?
O1 C1 C6 N1 . . . . -0.7(6) ?
C2 C1 C6 N1 . . . . -179.4(4) ?
O1 C1 C6 C5 . . . . 179.6(4) ?
C2 C1 C6 C5 . . . . 0.9(7) ?
C4 C5 C7 C8 . . . . 179.4(5) ?
C6 C5 C7 C8 . . . . -1.1(7) ?
C5 C7 C8 C9 . . . . 1.7(7) ?
C6 N1 C9 C8 . . . . -0.2(6) ?
Pb1 N1 C9 C8 . . . . -177.7(3) ?
C6 N1 C9 C10 . . . . 179.2(4) ?
Pb1 N1 C9 C10 . . . . 1.7(6) ?
C7 C8 C9 N1 . . . . -1.0(7) ?
C7 C8 C9 C10 . . . . 179.6(5) ?
